data_4133744
loop_
_publ_author_name
'Cao, Jia-Peng'
'Xue, Yun-Shan'
'Li, Ning-Fang'
'Gong, Jun-Jie'
'Kang, Run-Kun'
'Xu, Yan'

_publ_section_title
;
 LA Dominant Windmill-Shaped V8 Clusters: A Bifunctional Heter-ogeneous
 Catalyst for CO2 Cycloaddition and Oxidation of Sulfides.
;
_journal_name_full 'Journal of the American Chemical Society'
_journal_paper_doi 10.1021/jacs.9b11146
_journal_year 2019
_chemical_formula_sum 'C33 H92 N8 O28 V8'
_chemical_formula_weight 1456.66
_space_group_crystal_system triclinic
_space_group_IT_number 2
_space_group_name_Hall '-P 1'
_space_group_name_H-M_alt 'P -1'
_atom_sites_solution_hydrogens geom
_audit_creation_method SHELXL-2018/3
_cell_angle_alpha 63.058(5)
_cell_angle_beta 86.238(5)
_cell_angle_gamma 87.833(5)
_cell_formula_units_Z 2
_cell_length_a 14.200(7)
_cell_length_b 14.687(7)
_cell_length_c 16.060(8)
_cell_measurement_reflns_used 4289
_cell_measurement_temperature 296(2)
_cell_measurement_theta_max 25.27
_cell_measurement_theta_min 2.19
_cell_volume 2979(3)
_computing_cell_refinement 'SAINT (Bruker, 2005)'
_computing_data_collection 'APEX2 (Bruker, 2005)'
_computing_data_reduction SAINT
_computing_molecular_graphics SHELXTL
_computing_publication_material SHELXTL
_computing_structure_refinement 'SHELXL-2018/3 (Sheldrick, 2018)'
_computing_structure_solution 'SHELXL-2018/3 (Sheldrick, 2018)'
_diffrn_ambient_temperature 296(2)
_diffrn_measured_fraction_theta_full 0.981
_diffrn_measured_fraction_theta_max 0.981
_diffrn_measurement_device_type 'Bruker Apex2 CCD'
_diffrn_measurement_method '\w scans'
_diffrn_radiation_type MoK\a
_diffrn_radiation_wavelength 0.71073
_diffrn_reflns_av_R_equivalents 0.0948
_diffrn_reflns_av_unetI/netI 0.1239
_diffrn_reflns_Laue_measured_fraction_full 0.981
_diffrn_reflns_Laue_measured_fraction_max 0.981
_diffrn_reflns_limit_h_max 16
_diffrn_reflns_limit_h_min -16
_diffrn_reflns_limit_k_max 17
_diffrn_reflns_limit_k_min -17
_diffrn_reflns_limit_l_max 19
_diffrn_reflns_limit_l_min -19
_diffrn_reflns_number 19981
_diffrn_reflns_point_group_measured_fraction_full 0.981
_diffrn_reflns_point_group_measured_fraction_max 0.981
_diffrn_reflns_theta_full 25.024
_diffrn_reflns_theta_max 25.024
_diffrn_reflns_theta_min 1.424
_exptl_absorpt_coefficient_mu 1.282
_exptl_absorpt_correction_T_max 0.861
_exptl_absorpt_correction_T_min 0.851
_exptl_absorpt_correction_type multi-scan
_exptl_crystal_colour black
_exptl_crystal_density_diffrn 1.624
_exptl_crystal_description block-shaped
_exptl_crystal_F_000 1508
_exptl_crystal_size_max 0.130
_exptl_crystal_size_mid 0.120
_exptl_crystal_size_min 0.120
_refine_diff_density_max 1.334
_refine_diff_density_min -0.967
_refine_diff_density_rms 0.180
_refine_ls_extinction_method none
_refine_ls_goodness_of_fit_ref 1.073
_refine_ls_hydrogen_treatment constr
_refine_ls_matrix_type full
_refine_ls_number_parameters 694
_refine_ls_number_reflns 10336
_refine_ls_number_restraints 113
_refine_ls_restrained_S_all 1.087
_refine_ls_R_factor_all 0.1462
_refine_ls_R_factor_gt 0.0975
_refine_ls_shift/su_max 0.000
_refine_ls_shift/su_mean 0.000
_refine_ls_structure_factor_coef Fsqd
_refine_ls_weighting_details 'w=1/[\s^2^(Fo^2^)+(0.1660P)^2^+5.5141P] where P=(Fo^2^+2Fc^2^)/3'
_refine_ls_weighting_scheme calc
_refine_ls_wR_factor_gt 0.2715
_refine_ls_wR_factor_ref 0.2981
_reflns_Friedel_coverage 0.000
_reflns_number_gt 6542
_reflns_number_total 10336
_reflns_threshold_expression 'I > 2\s(I)'
_cod_data_source_file ja9b11146_si_005.cif
_cod_data_source_block a01_sq
_cod_original_cell_volume 2979(2)
_cod_database_code 4133744
_shelx_shelxl_version_number 2018/3
_shelx_space_group_comment
;
The symmetry employed for this shelxl refinement is uniquely defined
by the following loop, which should always be used as a source of
symmetry information in preference to the above space-group names.
They are only intended as comments.
;
_shelx_estimated_absorpt_t_min 0.851
_shelx_estimated_absorpt_t_max 0.861

loop_
_space_group_symop_operation_xyz
'x, y, z'
'-x, -y, -z'

loop_
_atom_site_label
_atom_site_type_symbol
_atom_site_fract_x
_atom_site_fract_y
_atom_site_fract_z
_atom_site_U_iso_or_equiv
_atom_site_adp_type
_atom_site_occupancy
_atom_site_site_symmetry_order
_atom_site_calc_flag
_atom_site_refinement_flags_posn
_atom_site_refinement_flags_adp
V1 V 0.13857(10) 0.60984(12) 0.82649(10) 0.0230(4) Uani 1 1 d . .
V2 V 0.20059(11) 0.61348(12) 0.61399(10) 0.0241(4) Uani 1 1 d . .
V3 V 0.34462(10) 0.52964(12) 0.75129(10) 0.0231(4) Uani 1 1 d . .
V4 V 0.26543(11) 0.77445(11) 0.70335(10) 0.0233(4) Uani 1 1 d . .
V5 V 0.32743(10) 0.54518(12) 0.94103(10) 0.0241(4) Uani 1 1 d . .
V6 V 0.08738(11) 0.43206(12) 0.78102(11) 0.0267(4) Uani 1 1 d . .
V7 V 0.44491(11) 0.73390(12) 0.59611(11) 0.0281(4) Uani 1 1 d . .
V8 V 0.09324(11) 0.81958(12) 0.57230(11) 0.0281(4) Uani 1 1 d . .
O1 O 0.2120(4) 0.5158(4) 0.7489(4) 0.0222(13) Uani 1 1 d . .
O2 O 0.2764(4) 0.6478(4) 0.8080(4) 0.0232(13) Uani 1 1 d . .
O3 O 0.2180(4) 0.8697(4) 0.5775(4) 0.0266(14) Uani 1 1 d . .
O4 O 0.1459(4) 0.7084(5) 0.6995(4) 0.0247(14) Uani 1 1 d . .
O5 O 0.3126(4) 0.6579(4) 0.6348(4) 0.0238(13) Uani 1 1 d . .
O6 O 0.1933(4) 0.5052(5) 0.9457(4) 0.0255(14) Uani 1 1 d . .
O7 O 0.3826(4) 0.8030(5) 0.6654(4) 0.0278(14) Uani 1 1 d . .
O8 O 0.4631(4) 0.6099(5) 0.7186(4) 0.0253(14) Uani 1 1 d . .
O9 O 0.0888(4) 0.6783(5) 0.8730(4) 0.0256(14) Uani 1 1 d . .
O10 O 0.0515(4) 0.5289(5) 0.8292(4) 0.0254(14) Uani 1 1 d . .
O11 O 0.1518(4) 0.7268(5) 0.5283(4) 0.0302(15) Uani 1 1 d . .
O12 O 0.0743(4) 0.5439(5) 0.6518(4) 0.0263(14) Uani 1 1 d . .
O13 O 0.2347(4) 0.8476(5) 0.7511(4) 0.0302(15) Uani 1 1 d . .
O14 O 0.3619(4) 0.4692(4) 0.8696(4) 0.0235(13) Uani 1 1 d . .
O15 O 0.2399(5) 0.5515(5) 0.5572(4) 0.0299(15) Uani 1 1 d . .
O16 O -0.0095(4) 0.3697(5) 0.7976(5) 0.0386(17) Uani 1 1 d . .
O17 O 0.3821(4) 0.4508(5) 0.7126(4) 0.0284(14) Uani 1 1 d . .
O18 O 0.3604(4) 0.4695(5) 1.0440(4) 0.0312(15) Uani 1 1 d . .
O19 O 0.0569(5) 0.9090(5) 0.4757(5) 0.0380(17) Uani 1 1 d . .
O20 O 0.5494(5) 0.7817(5) 0.5737(5) 0.0370(16) Uani 1 1 d . .
O1A O 0.6594(7) 0.5845(9) 0.4958(10) 0.096(4) Uani 1 1 d D .
O2A O -0.1927(6) 0.3577(9) 0.8502(8) 0.083(3) Uani 1 1 d D .
O3A O -0.0022(6) 0.7878(7) 0.9508(6) 0.065(2) Uani 1 1 d D .
N1 N 0.4507(5) 0.6371(6) 0.8895(5) 0.0292(18) Uani 1 1 d . .
H1A H 0.499457 0.602263 0.921953 0.035 Uiso 1 1 calc R U
H1B H 0.463426 0.650915 0.829933 0.035 Uiso 1 1 calc R U
N2 N 0.1516(6) 0.3316(6) 0.9053(5) 0.0304(18) Uani 1 1 d . .
H2A H 0.183852 0.367635 0.925731 0.036 Uiso 1 1 calc R U
H2B H 0.107157 0.297332 0.949137 0.036 Uiso 1 1 calc R U
N3 N 0.3829(6) 0.8355(6) 0.4702(5) 0.0341(19) Uani 1 1 d . .
H3A H 0.324329 0.850895 0.483129 0.041 Uiso 1 1 calc R U
H3B H 0.415735 0.893092 0.442964 0.041 Uiso 1 1 calc R U
N4 N 0.0255(5) 0.8805(6) 0.6595(6) 0.0321(19) Uani 1 1 d . .
H4A H 0.058276 0.862143 0.710134 0.039 Uiso 1 1 calc R U
H4B H 0.025338 0.948400 0.628577 0.039 Uiso 1 1 calc R U
N5 N 0.2864(5) 0.6674(6) 0.9745(5) 0.0304(18) Uani 1 1 d . .
H5A H 0.249325 0.711693 0.931416 0.036 Uiso 1 1 calc R U
H5B H 0.254585 0.642920 1.029772 0.036 Uiso 1 1 calc R U
N6 N 0.1708(6) 0.3417(6) 0.7304(6) 0.0319(18) Uani 1 1 d . .
H6A H 0.137646 0.327686 0.692524 0.038 Uiso 1 1 calc R U
H6B H 0.221908 0.376044 0.698141 0.038 Uiso 1 1 calc R U
N7 N -0.0335(6) 0.7317(7) 0.6163(6) 0.039(2) Uani 1 1 d . U
H7A H -0.060855 0.736655 0.566094 0.046 Uiso 1 1 calc R U
H7B H -0.018706 0.666284 0.650977 0.046 Uiso 1 1 calc R U
N8 N 0.4641(6) 0.6475(6) 0.5188(5) 0.0350(19) Uani 1 1 d . .
H8A H 0.522740 0.622729 0.523726 0.042 Uiso 1 1 calc R U
H8B H 0.424510 0.595138 0.542368 0.042 Uiso 1 1 calc R U
C1 C 0.5501(6) 0.5544(7) 0.7394(6) 0.027(2) Uani 1 1 d . .
H1C H 0.601579 0.601344 0.720484 0.041 Uiso 1 1 calc R U
H1D H 0.550702 0.510558 0.805495 0.041 Uiso 1 1 calc R U
H1E H 0.556618 0.513793 0.706372 0.041 Uiso 1 1 calc R U
C2 C 0.2395(8) 0.9761(8) 0.5408(8) 0.047(3) Uani 1 1 d . .
H2C H 0.304161 0.983328 0.550708 0.071 Uiso 1 1 calc R U
H2D H 0.229639 1.010060 0.474988 0.071 Uiso 1 1 calc R U
H2E H 0.199060 1.006155 0.572131 0.071 Uiso 1 1 calc R U
C3 C 0.0256(7) 0.5256(8) 0.5846(6) 0.036(2) Uani 1 1 d . .
H3C H 0.025588 0.586775 0.526248 0.055 Uiso 1 1 calc R U
H3D H 0.057143 0.471764 0.575121 0.055 Uiso 1 1 calc R U
H3E H -0.038269 0.506105 0.607668 0.055 Uiso 1 1 calc R U
C4 C 0.1319(7) 0.4712(8) 1.0313(6) 0.035(2) Uani 1 1 d . .
H4C H 0.070597 0.455544 1.019487 0.053 Uiso 1 1 calc R U
H4D H 0.158674 0.411329 1.080038 0.053 Uiso 1 1 calc R U
H4E H 0.126100 0.524539 1.050261 0.053 Uiso 1 1 calc R U
C5 C 0.4392(7) 0.7344(9) 0.8964(8) 0.044(3) Uani 1 1 d . .
H5C H 0.408375 0.782900 0.840109 0.052 Uiso 1 1 calc R U
C6 C 0.3737(8) 0.7192(9) 0.9771(9) 0.047(3) Uani 1 1 d . .
H6C H 0.405406 0.669652 1.032313 0.056 Uiso 1 1 calc R U
C7 C 0.3583(8) 0.8109(8) 0.9919(8) 0.043(3) Uani 1 1 d . .
H7C H 0.324463 0.792010 1.051798 0.052 Uiso 1 1 calc R U
H7D H 0.319549 0.859712 0.943497 0.052 Uiso 1 1 calc R U
C8 C -0.1346(8) 0.8846(10) 0.7396(9) 0.051(3) Uani 1 1 d . U
H8C H -0.108231 0.866092 0.799487 0.061 Uiso 1 1 calc R U
H8D H -0.134254 0.958552 0.705499 0.061 Uiso 1 1 calc R U
C9 C 0.3687(10) 0.8666(9) 0.3044(8) 0.056(3) Uani 1 1 d . .
H9A H 0.308052 0.900706 0.299995 0.067 Uiso 1 1 calc R U
H9B H 0.417167 0.918121 0.285227 0.067 Uiso 1 1 calc R U
C10 C 0.5329(8) 0.7811(9) 0.8964(8) 0.046(3) Uani 1 1 d . .
H10A H 0.569832 0.795576 0.838858 0.055 Uiso 1 1 calc R U
H10B H 0.568320 0.733444 0.948459 0.055 Uiso 1 1 calc R U
C11 C 0.4466(12) 0.7124(9) 0.4202(8) 0.070(5) Uani 1 1 d . .
C12 C 0.4549(9) 0.6655(9) 0.3575(7) 0.049(3) Uani 1 1 d . .
H12A H 0.408473 0.611713 0.378089 0.058 Uiso 1 1 calc R U
H12B H 0.516838 0.633933 0.362256 0.058 Uiso 1 1 calc R U
C13 C 0.5138(10) 0.8808(10) 0.9050(9) 0.063(4) Uani 1 1 d . .
H13A H 0.573079 0.908552 0.909504 0.075 Uiso 1 1 calc R U
H13B H 0.484266 0.930763 0.849558 0.075 Uiso 1 1 calc R U
C14 C -0.1962(8) 0.7268(10) 0.6921(10) 0.058(3) Uani 1 1 d . U
H14A H -0.193045 0.653371 0.729836 0.070 Uiso 1 1 calc R U
H14B H -0.223245 0.739466 0.633842 0.070 Uiso 1 1 calc R U
C15 C 0.4507(9) 0.8605(11) 0.9898(9) 0.059(3) Uani 1 1 d . .
H15A H 0.437282 0.924515 0.992134 0.071 Uiso 1 1 calc R U
H15B H 0.483858 0.816363 1.045104 0.071 Uiso 1 1 calc R U
C16 C 0.2351(9) 0.1619(9) 0.9777(8) 0.051(3) Uani 1 1 d . .
H16A H 0.267703 0.178797 1.019995 0.061 Uiso 1 1 calc R U
H16B H 0.175581 0.130692 1.008858 0.061 Uiso 1 1 calc R U
C17 C -0.2625(10) 0.7692(12) 0.7418(11) 0.073(3) Uani 1 1 d . U
H17A H -0.319117 0.791413 0.706870 0.087 Uiso 1 1 calc R U
H17B H -0.280469 0.713483 0.802259 0.087 Uiso 1 1 calc R U
C18 C 0.3807(11) 0.7905(10) 0.4058(8) 0.065(4) Uani 1 1 d . U
H18A H 0.320555 0.754202 0.424070 0.078 Uiso 1 1 calc R U
C19 C 0.1989(13) 0.2458(10) 0.8105(8) 0.082(5) Uani 1 1 d . .
C20 C 0.2156(12) 0.2590(11) 0.8902(9) 0.076(5) Uani 1 1 d . .
H20A H 0.276396 0.294084 0.873502 0.092 Uiso 1 1 calc R U
C21 C 0.2592(10) 0.1764(10) 0.7891(9) 0.063(4) Uani 1 1 d . .
H21A H 0.318361 0.210262 0.759859 0.076 Uiso 1 1 calc R U
H21B H 0.229245 0.161500 0.744141 0.076 Uiso 1 1 calc R U
C22 C 0.4412(12) 0.7383(11) 0.2563(8) 0.080(5) Uani 1 1 d . .
H22A H 0.501980 0.767972 0.227577 0.096 Uiso 1 1 calc R U
H22B H 0.422079 0.698889 0.225612 0.096 Uiso 1 1 calc R U
C23 C -0.0712(10) 0.8449(12) 0.6881(11) 0.071(3) Uani 1 1 d . U
C24 C 0.3741(14) 0.8207(14) 0.2369(11) 0.095(5) Uani 1 1 d . U
H24A H 0.312019 0.795852 0.236050 0.113 Uiso 1 1 calc R U
H24B H 0.389629 0.874563 0.174623 0.113 Uiso 1 1 calc R U
C25 C 0.2941(12) 0.0858(13) 0.9573(11) 0.085(5) Uani 1 1 d . U
H25A H 0.359855 0.102055 0.956034 0.102 Uiso 1 1 calc R U
H25B H 0.283554 0.018849 1.009649 0.102 Uiso 1 1 calc R U
C26 C 0.2801(12) 0.0774(12) 0.8730(11) 0.084(5) Uani 1 1 d . U
H26A H 0.228306 0.031060 0.885164 0.100 Uiso 1 1 calc R U
H26B H 0.336366 0.047095 0.857903 0.100 Uiso 1 1 calc R U
C27 C -0.2326(11) 0.8518(13) 0.7575(12) 0.084(3) Uani 1 1 d . U
H27A H -0.249458 0.834433 0.822412 0.100 Uiso 1 1 calc R U
H27B H -0.270546 0.910978 0.719962 0.100 Uiso 1 1 calc R U
C28 C -0.1010(9) 0.7650(11) 0.6706(11) 0.067(3) Uani 1 1 d . U
C1A C 0.7341(17) 0.633(2) 0.514(2) 0.178(11) Uani 1 1 d D U
C2A C -0.2265(13) 0.4425(16) 0.7710(14) 0.127(8) Uani 1 1 d D U
C3A C 0.0643(12) 0.8614(14) 0.9494(16) 0.105(6) Uani 1 1 d D U
O4A O 0.3784(10) 1.0192(11) 0.6901(11) 0.127(5) Uani 1 1 d D .
O1W O 0.4781(13) 1.0310(11) 0.4018(15) 0.159(7) Uani 1 1 d . .
O2W O 0.6888(17) 0.8049(18) 0.4422(14) 0.217(10) Uani 1 1 d . .
O5A O 0.1109(12) 0.7872(18) 0.3467(12) 0.173(7) Uani 1 1 d D U
C5A C 0.139(3) 0.690(2) 0.352(3) 0.205(14) Uani 1 1 d D U
O3W O 0.9049(13) 0.7608(14) 0.3978(16) 0.210(9) Uani 1 1 d . U
C4A C 0.466(2) 0.988(3) 0.649(3) 0.203(17) Uani 1 1 d D .

loop_
_atom_site_aniso_label
_atom_site_aniso_U_11
_atom_site_aniso_U_22
_atom_site_aniso_U_33
_atom_site_aniso_U_23
_atom_site_aniso_U_13
_atom_site_aniso_U_12
V1 0.0214(8) 0.0265(9) 0.0214(8) -0.0110(7) -0.0047(6) 0.0048(6)
V2 0.0279(8) 0.0262(9) 0.0215(8) -0.0137(7) -0.0062(6) 0.0068(7)
V3 0.0230(8) 0.0262(9) 0.0207(8) -0.0113(7) -0.0047(6) 0.0069(6)
V4 0.0271(8) 0.0202(8) 0.0210(8) -0.0077(7) -0.0051(6) 0.0044(6)
V5 0.0210(8) 0.0314(9) 0.0204(8) -0.0120(7) -0.0056(6) 0.0068(6)
V6 0.0239(8) 0.0298(9) 0.0284(9) -0.0145(8) -0.0056(6) 0.0002(7)
V7 0.0312(9) 0.0307(9) 0.0252(8) -0.0155(8) -0.0010(7) 0.0045(7)
V8 0.0343(9) 0.0253(9) 0.0247(8) -0.0110(7) -0.0101(7) 0.0102(7)
O1 0.026(3) 0.021(3) 0.020(3) -0.010(3) -0.006(2) 0.007(3)
O2 0.035(4) 0.015(3) 0.014(3) -0.001(3) -0.007(2) 0.002(3)
O3 0.032(4) 0.020(3) 0.019(3) -0.001(3) -0.004(3) 0.002(3)
O4 0.018(3) 0.026(3) 0.030(3) -0.011(3) -0.014(2) 0.008(3)
O5 0.026(3) 0.025(3) 0.014(3) -0.005(3) 0.000(2) 0.009(3)
O6 0.026(3) 0.032(4) 0.016(3) -0.009(3) -0.005(2) 0.009(3)
O7 0.027(3) 0.021(3) 0.037(4) -0.014(3) -0.001(3) 0.000(3)
O8 0.017(3) 0.034(4) 0.025(3) -0.013(3) -0.003(2) 0.005(3)
O9 0.026(3) 0.030(4) 0.020(3) -0.011(3) 0.000(2) 0.003(3)
O10 0.022(3) 0.039(4) 0.019(3) -0.017(3) -0.002(2) 0.004(3)
O11 0.036(4) 0.027(4) 0.031(4) -0.016(3) -0.014(3) 0.008(3)
O12 0.030(3) 0.031(4) 0.022(3) -0.015(3) -0.009(3) 0.004(3)
O13 0.036(4) 0.022(3) 0.031(4) -0.010(3) -0.003(3) 0.009(3)
O14 0.019(3) 0.026(3) 0.028(3) -0.014(3) -0.006(2) 0.008(3)
O15 0.038(4) 0.030(4) 0.024(3) -0.014(3) -0.006(3) 0.003(3)
O16 0.023(4) 0.049(5) 0.045(4) -0.021(4) -0.011(3) -0.004(3)
O17 0.031(4) 0.027(4) 0.030(3) -0.016(3) -0.004(3) 0.012(3)
O18 0.028(4) 0.042(4) 0.023(3) -0.014(3) -0.004(3) 0.008(3)
O19 0.044(4) 0.029(4) 0.039(4) -0.013(3) -0.012(3) 0.015(3)
O20 0.038(4) 0.036(4) 0.035(4) -0.014(3) 0.009(3) -0.003(3)
O1A 0.050(6) 0.109(9) 0.177(12) -0.110(9) 0.025(7) -0.005(6)
O2A 0.051(6) 0.117(9) 0.090(8) -0.058(7) 0.026(5) -0.013(6)
O3A 0.067(6) 0.058(6) 0.069(6) -0.030(5) 0.019(5) 0.004(5)
N1 0.017(4) 0.044(5) 0.034(4) -0.023(4) -0.009(3) 0.008(3)
N2 0.038(5) 0.024(4) 0.027(4) -0.009(4) -0.007(3) 0.003(4)
N3 0.050(5) 0.036(5) 0.017(4) -0.013(4) 0.002(3) 0.004(4)
N4 0.034(5) 0.025(4) 0.037(5) -0.013(4) -0.015(4) 0.007(4)
N5 0.022(4) 0.043(5) 0.033(4) -0.023(4) -0.001(3) 0.002(4)
N6 0.038(5) 0.023(4) 0.033(4) -0.011(4) -0.003(4) -0.006(4)
N7 0.030(4) 0.045(5) 0.054(5) -0.034(4) -0.011(4) 0.013(4)
N8 0.042(5) 0.036(5) 0.029(4) -0.017(4) 0.002(4) 0.007(4)
C1 0.020(5) 0.033(5) 0.027(5) -0.012(4) -0.003(4) 0.006(4)
C2 0.053(7) 0.031(6) 0.052(7) -0.012(6) -0.017(6) 0.004(5)
C3 0.036(6) 0.048(7) 0.024(5) -0.014(5) -0.010(4) 0.003(5)
C4 0.032(5) 0.048(7) 0.020(5) -0.011(5) -0.001(4) -0.003(5)
C5 0.039(6) 0.053(7) 0.047(7) -0.030(6) 0.008(5) -0.011(5)
C6 0.037(6) 0.056(8) 0.064(8) -0.041(7) 0.010(5) -0.009(5)
C7 0.047(7) 0.044(7) 0.042(6) -0.023(6) 0.006(5) -0.006(5)
C8 0.041(6) 0.073(7) 0.057(6) -0.046(6) -0.001(5) 0.005(5)
C9 0.095(10) 0.040(7) 0.038(6) -0.022(6) -0.011(6) 0.006(7)
C10 0.041(6) 0.059(8) 0.050(7) -0.036(6) 0.015(5) -0.011(6)
C11 0.139(14) 0.044(8) 0.028(6) -0.019(6) -0.021(7) 0.044(8)
C12 0.074(8) 0.041(7) 0.026(5) -0.013(5) 0.011(5) 0.001(6)
C13 0.073(9) 0.066(9) 0.058(8) -0.035(8) -0.001(7) -0.015(7)
C14 0.044(6) 0.060(6) 0.081(7) -0.042(6) 0.016(5) -0.005(5)
C15 0.061(8) 0.072(9) 0.062(8) -0.044(8) -0.007(6) -0.002(7)
C16 0.054(7) 0.050(7) 0.042(6) -0.017(6) -0.002(5) 0.016(6)
C17 0.055(7) 0.083(8) 0.095(8) -0.057(7) 0.020(6) -0.001(6)
C18 0.104(8) 0.062(7) 0.040(6) -0.033(5) -0.010(5) 0.016(6)
C19 0.161(16) 0.048(8) 0.029(6) -0.014(6) -0.019(8) 0.060(9)
C20 0.121(13) 0.067(9) 0.052(8) -0.038(8) -0.023(8) 0.055(9)
C21 0.072(9) 0.061(9) 0.060(8) -0.032(7) -0.011(7) 0.021(7)
C22 0.140(15) 0.074(10) 0.037(7) -0.038(7) -0.006(8) 0.037(10)
C23 0.058(6) 0.080(6) 0.098(6) -0.063(5) 0.018(5) -0.015(5)
C24 0.127(10) 0.101(9) 0.064(7) -0.047(7) -0.003(7) 0.021(7)
C25 0.105(9) 0.081(8) 0.069(7) -0.034(6) -0.019(7) 0.026(7)
C26 0.098(9) 0.080(8) 0.075(8) -0.038(7) -0.001(6) 0.018(7)
C27 0.073(6) 0.097(6) 0.092(6) -0.055(5) 0.014(5) -0.002(5)
C28 0.052(5) 0.067(5) 0.096(5) -0.051(4) 0.012(4) -0.002(4)
C1A 0.20(2) 0.199(19) 0.168(17) -0.118(15) 0.017(14) 0.024(15)
C2A 0.074(11) 0.125(14) 0.125(14) -0.012(11) 0.024(10) 0.031(10)
C3A 0.091(11) 0.090(11) 0.157(15) -0.076(11) 0.007(10) -0.012(9)
O4A 0.123(11) 0.120(11) 0.170(14) -0.090(11) -0.043(10) 0.013(9)
O1W 0.144(15) 0.088(10) 0.25(2) -0.071(13) -0.027(14) -0.020(10)
O2W 0.29(3) 0.23(2) 0.158(17) -0.113(17) -0.031(17) 0.063(19)
O5A 0.137(12) 0.231(16) 0.138(12) -0.076(12) 0.016(9) 0.013(12)
C5A 0.21(2) 0.21(2) 0.20(2) -0.101(17) 0.000(16) -0.042(16)
O3W 0.161(12) 0.192(14) 0.285(17) -0.098(12) -0.155(12) 0.007(10)
C4A 0.17(3) 0.21(3) 0.24(4) -0.12(3) 0.09(3) 0.01(2)

loop_
_atom_type_symbol
_atom_type_description
_atom_type_scat_dispersion_real
_atom_type_scat_dispersion_imag
_atom_type_scat_source
C C 0.0033 0.0016 'International Tables Vol C Tables 4.2.6.8 and 6.1.1.4'
H H 0.0000 0.0000 'International Tables Vol C Tables 4.2.6.8 and 6.1.1.4'
N N 0.0061 0.0033 'International Tables Vol C Tables 4.2.6.8 and 6.1.1.4'
O O 0.0106 0.0060 'International Tables Vol C Tables 4.2.6.8 and 6.1.1.4'
V V 0.3005 0.5294 'International Tables Vol C Tables 4.2.6.8 and 6.1.1.4'

loop_
_geom_angle_atom_site_label_1
_geom_angle_atom_site_label_2
_geom_angle_atom_site_label_3
_geom_angle
_geom_angle_site_symmetry_1
O9 V1 O10 105.5(3) .
O9 V1 O4 99.7(3) .
O10 V1 O4 102.6(3) .
O9 V1 O6 95.1(3) .
O10 V1 O6 93.8(3) .
O4 V1 O6 154.0(3) .
O9 V1 O2 104.5(3) .
O10 V1 O2 149.3(3) .
O4 V1 O2 78.7(2) .
O6 V1 O2 77.0(2) .
O9 V1 O1 176.9(3) .
O10 V1 O1 75.3(2) .
O4 V1 O1 77.2(2) .
O6 V1 O1 87.8(2) .
O2 V1 O1 75.2(2) .
O9 V1 V4 92.7(2) .
O10 V1 V4 144.2(2) .
O4 V1 V4 42.94(17) .
O6 V1 V4 115.49(19) .
O2 V1 V4 39.36(16) .
O1 V1 V4 85.16(15) .
O15 V2 O11 104.5(3) .
O15 V2 O5 100.5(3) .
O11 V2 O5 102.5(3) .
O15 V2 O1 105.2(3) .
O11 V2 O1 149.0(3) .
O5 V2 O1 80.4(2) .
O15 V2 O12 95.0(3) .
O11 V2 O12 92.4(3) .
O5 V2 O12 154.9(2) .
O1 V2 O12 76.6(2) .
O15 V2 O4 178.4(3) .
O11 V2 O4 75.8(2) .
O5 V2 O4 77.9(2) .
O1 V2 O4 74.7(2) .
O12 V2 O4 86.6(2) .
O15 V2 V3 93.5(2) .
O11 V2 V3 144.7(2) .
O5 V2 V3 43.57(18) .
O1 V2 V3 40.51(17) .
O12 V2 V3 116.31(18) .
O4 V2 V3 85.43(14) .
O17 V3 O14 105.5(3) .
O17 V3 O1 99.7(3) .
O14 V3 O1 102.1(3) .
O17 V3 O8 96.0(3) .
O14 V3 O8 94.1(3) .
O1 V3 O8 153.4(3) .
O17 V3 O5 104.3(3) .
O14 V3 O5 149.7(3) .
O1 V3 O5 78.3(2) .
O8 V3 O5 77.1(2) .
O17 V3 O2 176.0(3) .
O14 V3 O2 75.9(2) .
O1 V3 O2 76.4(2) .
O8 V3 O2 87.5(2) .
O5 V3 O2 74.7(2) .
O17 V3 V2 92.6(2) .
O14 V3 V2 143.6(2) .
O1 V3 V2 42.89(18) .
O8 V3 V2 115.37(18) .
O5 V3 V2 38.91(18) .
O2 V3 V2 84.17(14) .
O13 V4 O7 105.2(3) .
O13 V4 O2 101.7(3) .
O7 V4 O2 101.6(3) .
O13 V4 O4 105.3(3) .
O7 V4 O4 148.6(3) .
O2 V4 O4 79.6(3) .
O13 V4 O3 94.9(3) .
O7 V4 O3 93.1(3) .
O2 V4 O3 154.0(3) .
O4 V4 O3 76.8(2) .
O13 V4 V1 94.3(2) .
O7 V4 V1 143.4(2) .
O2 V4 V1 43.34(19) .
O4 V4 V1 39.94(17) .
O3 V4 V1 116.07(19) .
O18 V5 O14 103.0(3) .
O18 V5 O6 103.1(3) .
O14 V5 O6 88.3(2) .
O18 V5 N1 98.5(3) .
O14 V5 N1 92.6(3) .
O6 V5 N1 157.6(3) .
O18 V5 O2 176.6(3) .
O14 V5 O2 79.6(2) .
O6 V5 O2 74.7(2) .
N1 V5 O2 83.5(3) .
O18 V5 N5 94.9(3) .
O14 V5 N5 161.5(3) .
O6 V5 N5 92.3(3) .
N1 V5 N5 80.0(3) .
O2 V5 N5 82.7(3) .
O16 V6 O10 102.5(3) .
O16 V6 O12 101.4(3) .
O10 V6 O12 88.8(2) .
O16 V6 O1 175.7(3) .
O10 V6 O1 79.7(2) .
O12 V6 O1 74.9(2) .
O16 V6 N2 98.3(3) .
O10 V6 N2 92.7(3) .
O12 V6 N2 159.4(3) .
O1 V6 N2 85.2(3) .
O16 V6 N6 95.5(3) .
O10 V6 N6 161.6(3) .
O12 V6 N6 91.9(3) .
O1 V6 N6 82.7(3) .
N2 V6 N6 80.4(3) .
O20 V7 O7 101.8(3) .
O20 V7 O8 100.5(3) .
O7 V7 O8 88.9(3) .
O20 V7 N3 99.0(3) .
O7 V7 N3 92.3(3) .
O8 V7 N3 159.8(3) .
O20 V7 O5 174.7(3) .
O7 V7 O5 79.9(2) .
O8 V7 O5 74.4(2) .
N3 V7 O5 85.9(3) .
O20 V7 N8 96.9(3) .
O7 V7 N8 160.6(3) .
O8 V7 N8 92.5(3) .
N3 V7 N8 79.9(3) .
O5 V7 N8 81.9(3) .
O19 V8 O11 100.6(3) .
O19 V8 O3 101.9(3) .
O11 V8 O3 90.3(3) .
O19 V8 O4 176.8(3) .
O11 V8 O4 80.9(2) .
O3 V8 O4 75.2(2) .
O19 V8 N4 95.2(3) .
O11 V8 N4 162.7(3) .
O3 V8 N4 93.2(3) .
O4 V8 N4 83.7(3) .
O19 V8 N7 97.3(4) .
O11 V8 N7 91.2(3) .
O3 V8 N7 160.1(3) .
O4 V8 N7 85.5(3) .
N4 V8 N7 79.8(3) .
V3 O1 V2 96.6(3) .
V3 O1 V6 153.7(3) .
V2 O1 V6 102.4(2) .
V3 O1 V1 105.8(2) .
V2 O1 V1 102.3(2) .
V6 O1 V1 87.8(2) .
V4 O2 V1 97.3(3) .
V4 O2 V5 154.5(3) .
V1 O2 V5 101.4(3) .
V4 O2 V3 106.7(3) .
V1 O2 V3 101.2(2) .
V5 O2 V3 86.6(2) .
C2 O3 V8 123.3(6) .
C2 O3 V4 117.4(6) .
V8 O3 V4 106.4(3) .
V1 O4 V4 97.1(2) .
V1 O4 V8 155.9(3) .
V4 O4 V8 101.1(3) .
V1 O4 V2 104.8(3) .
V4 O4 V2 101.5(2) .
V8 O4 V2 87.0(2) .
V2 O5 V3 97.5(3) .
V2 O5 V7 155.6(3) .
V3 O5 V7 101.2(2) .
C4 O6 V5 121.9(5) .
C4 O6 V1 116.6(5) .
V5 O6 V1 106.4(3) .
V4 O7 V7 117.7(3) .
C1 O8 V3 117.5(5) .
C1 O8 V7 122.3(5) .
V3 O8 V7 106.8(3) .
V1 O10 V6 116.9(3) .
V2 O11 V8 116.2(3) .
C3 O12 V6 120.0(6) .
C3 O12 V2 119.4(6) .
V6 O12 V2 105.3(3) .
V3 O14 V5 117.3(3) .
C5 N1 V5 112.1(6) .
C5 N1 H1A 109.2 .
V5 N1 H1A 109.2 .
C5 N1 H1B 109.2 .
V5 N1 H1B 109.2 .
H1A N1 H1B 107.9 .
C20 N2 V6 111.4(6) .
C20 N2 H2A 109.3 .
V6 N2 H2A 109.3 .
C20 N2 H2B 109.3 .
V6 N2 H2B 109.3 .
H2A N2 H2B 108.0 .
C18 N3 V7 111.3(7) .
C18 N3 H3A 109.4 .
V7 N3 H3A 109.4 .
C18 N3 H3B 109.4 .
V7 N3 H3B 109.4 .
H3A N3 H3B 108.0 .
C23 N4 V8 112.0(7) .
C23 N4 H4A 109.2 .
V8 N4 H4A 109.2 .
C23 N4 H4B 109.2 .
V8 N4 H4B 109.2 .
H4A N4 H4B 107.9 .
C6 N5 V5 108.1(6) .
C6 N5 H5A 110.1 .
V5 N5 H5A 110.1 .
C6 N5 H5B 110.1 .
V5 N5 H5B 110.1 .
H5A N5 H5B 108.4 .
C19 N6 V6 109.2(6) .
C19 N6 H6A 109.8 .
V6 N6 H6A 109.8 .
C19 N6 H6B 109.8 .
V6 N6 H6B 109.8 .
H6A N6 H6B 108.3 .
C28 N7 V8 112.9(7) .
C28 N7 H7A 109.0 .
V8 N7 H7A 109.0 .
C28 N7 H7B 109.0 .
V8 N7 H7B 109.0 .
H7A N7 H7B 107.8 .
C11 N8 V7 110.1(6) .
C11 N8 H8A 109.6 .
V7 N8 H8A 109.6 .
C11 N8 H8B 109.6 .
V7 N8 H8B 109.6 .
H8A N8 H8B 108.1 .
O8 C1 H1C 109.5 .
O8 C1 H1D 109.5 .
H1C C1 H1D 109.5 .
O8 C1 H1E 109.5 .
H1C C1 H1E 109.5 .
H1D C1 H1E 109.5 .
O3 C2 H2C 109.5 .
O3 C2 H2D 109.5 .
H2C C2 H2D 109.5 .
O3 C2 H2E 109.5 .
H2C C2 H2E 109.5 .
H2D C2 H2E 109.5 .
O12 C3 H3C 109.5 .
O12 C3 H3D 109.5 .
H3C C3 H3D 109.5 .
O12 C3 H3E 109.5 .
H3C C3 H3E 109.5 .
H3D C3 H3E 109.5 .
O6 C4 H4C 109.5 .
O6 C4 H4D 109.5 .
H4C C4 H4D 109.5 .
O6 C4 H4E 109.5 .
H4C C4 H4E 109.5 .
H4D C4 H4E 109.5 .
C6 C5 N1 109.5(9) .
C6 C5 C10 113.8(9) .
N1 C5 C10 112.8(9) .
C6 C5 H5C 106.7 .
N1 C5 H5C 106.7 .
C10 C5 H5C 106.7 .
C7 C6 C5 114.3(10) .
C7 C6 N5 115.4(9) .
C5 C6 N5 110.1(9) .
C7 C6 H6C 105.3 .
C5 C6 H6C 105.3 .
N5 C6 H6C 105.3 .
C6 C7 C15 111.6(9) .
C6 C7 H7C 109.3 .
C15 C7 H7C 109.3 .
C6 C7 H7D 109.3 .
C15 C7 H7D 109.3 .
H7C C7 H7D 108.0 .
C27 C8 C23 117.9(11) .
C27 C8 H8C 107.8 .
C23 C8 H8C 107.8 .
C27 C8 H8D 107.8 .
C23 C8 H8D 107.8 .
H8C C8 H8D 107.2 .
C24 C9 C18 114.7(11) .
C24 C9 H9A 108.6 .
C18 C9 H9A 108.6 .
C24 C9 H9B 108.6 .
C18 C9 H9B 108.6 .
H9A C9 H9B 107.6 .
C5 C10 C13 109.1(9) .
C5 C10 H10A 109.9 .
C13 C10 H10A 109.9 .
C5 C10 H10B 109.9 .
C13 C10 H10B 109.9 .
H10A C10 H10B 108.3 .
C18 C11 C12 120.5(11) .
C18 C11 N8 113.7(10) .
C12 C11 N8 117.6(9) .
C11 C12 C22 114.4(10) .
C11 C12 H12A 108.7 .
C22 C12 H12A 108.7 .
C11 C12 H12B 108.7 .
C22 C12 H12B 108.7 .
H12A C12 H12B 107.6 .
C15 C13 C10 110.3(11) .
C15 C13 H13A 109.6 .
C10 C13 H13A 109.6 .
C15 C13 H13B 109.6 .
C10 C13 H13B 109.6 .
H13A C13 H13B 108.1 .
C28 C14 C17 117.5(11) .
C28 C14 H14A 107.9 .
C17 C14 H14A 107.9 .
C28 C14 H14B 107.9 .
C17 C14 H14B 107.9 .
H14A C14 H14B 107.2 .
C13 C15 C7 113.5(10) .
C13 C15 H15A 108.9 .
C7 C15 H15A 108.9 .
C13 C15 H15B 108.9 .
C7 C15 H15B 108.9 .
H15A C15 H15B 107.7 .
C25 C16 C20 112.7(10) .
C25 C16 H16A 109.1 .
C20 C16 H16A 109.1 .
C25 C16 H16B 109.1 .
C20 C16 H16B 109.1 .
H16A C16 H16B 107.8 .
C27 C17 C14 119.2(12) .
C27 C17 H17A 107.5 .
C14 C17 H17A 107.5 .
C27 C17 H17B 107.5 .
C14 C17 H17B 107.5 .
H17A C17 H17B 107.0 .
C11 C18 N3 115.4(11) .
C11 C18 C9 115.4(11) .
N3 C18 C9 114.9(10) .
C11 C18 H18A 102.8 .
N3 C18 H18A 102.8 .
C9 C18 H18A 102.8 .
C20 C19 C21 118.9(12) .
C20 C19 N6 112.7(11) .
C21 C19 N6 116.7(10) .
C19 C20 N2 114.8(11) .
C19 C20 C16 115.3(11) .
N2 C20 C16 114.8(10) .
C19 C20 H20A 103.2 .
N2 C20 H20A 103.2 .
C16 C20 H20A 103.2 .
C19 C21 C26 114.0(12) .
C19 C21 H21A 108.8 .
C26 C21 H21A 108.8 .
C19 C21 H21B 108.8 .
C26 C21 H21B 108.8 .
H21A C21 H21B 107.6 .
C24 C22 C12 117.5(11) .
C24 C22 H22A 107.9 .
C12 C22 H22A 107.9 .
C24 C22 H22B 107.9 .
C12 C22 H22B 107.9 .
H22A C22 H22B 107.2 .
C28 C23 N4 118.1(11) .
C28 C23 C8 119.9(12) .
N4 C23 C8 121.9(11) .
C22 C24 C9 116.0(14) .
C22 C24 H24A 108.3 .
C9 C24 H24A 108.3 .
C22 C24 H24B 108.3 .
C9 C24 H24B 108.3 .
H24A C24 H24B 107.4 .
C26 C25 C16 118.9(13) .
C26 C25 H25A 107.6 .
C16 C25 H25A 107.6 .
C26 C25 H25B 107.6 .
C16 C25 H25B 107.6 .
H25A C25 H25B 107.0 .
C25 C26 C21 115.2(13) .
C25 C26 H26A 108.5 .
C21 C26 H26A 108.5 .
C25 C26 H26B 108.5 .
C21 C26 H26B 108.5 .
H26A C26 H26B 107.5 .
C17 C27 C8 121.4(13) .
C17 C27 H27A 107.0 .
C8 C27 H27A 107.0 .
C17 C27 H27B 107.0 .
C8 C27 H27B 107.0 .
H27A C27 H27B 106.7 .
C23 C28 C14 122.8(12) .
C23 C28 N7 116.1(11) .
C14 C28 N7 120.5(11) .
O1W C4A O4A 164(4) 2_676

loop_
_geom_bond_atom_site_label_1
_geom_bond_atom_site_label_2
_geom_bond_distance
_geom_bond_site_symmetry_2
V1 O9 1.621(6) .
V1 O10 1.733(6) .
V1 O4 1.890(6) .
V1 O6 2.017(6) .
V1 O2 2.021(6) .
V1 O1 2.413(6) .
V1 V4 2.921(2) .
V2 O15 1.618(6) .
V2 O11 1.763(6) .
V2 O5 1.847(6) .
V2 O1 1.998(6) .
V2 O12 2.015(6) .
V2 O4 2.438(6) .
V2 V3 2.916(2) .
V3 O17 1.603(6) .
V3 O14 1.725(6) .
V3 O1 1.907(6) .
V3 O8 1.992(6) .
V3 O5 2.027(6) .
V3 O2 2.444(6) .
V4 O13 1.612(6) .
V4 O7 1.733(6) .
V4 O2 1.867(6) .
V4 O4 2.005(6) .
V4 O3 2.010(6) .
V5 O18 1.608(6) .
V5 O14 1.960(6) .
V5 O6 2.001(6) .
V5 N1 2.133(8) .
V5 O2 2.137(6) .
V5 N5 2.146(8) .
V6 O16 1.621(6) .
V6 O10 1.942(6) .
V6 O12 1.995(6) .
V6 O1 2.093(6) .
V6 N2 2.113(7) .
V6 N6 2.135(8) .
V7 O20 1.613(7) .
V7 O7 1.969(6) .
V7 O8 2.010(6) .
V7 N3 2.120(8) .
V7 O5 2.131(6) .
V7 N8 2.140(8) .
V8 O19 1.614(7) .
V8 O11 1.938(6) .
V8 O3 1.965(6) .
V8 O4 2.118(6) .
V8 N4 2.140(8) .
V8 N7 2.142(9) .
O3 C2 1.436(12) .
O6 C4 1.468(11) .
O8 C1 1.426(10) .
O12 C3 1.446(10) .
O1A C1A 1.419(18) .
O2A C2A 1.414(15) .
O3A C3A 1.453(14) .
N1 C5 1.485(13) .
N1 H1A 0.8900 .
N1 H1B 0.8900 .
N2 C20 1.467(13) .
N2 H2A 0.8900 .
N2 H2B 0.8900 .
N3 C18 1.459(13) .
N3 H3A 0.8900 .
N3 H3B 0.8900 .
N4 C23 1.458(15) .
N4 H4A 0.8900 .
N4 H4B 0.8900 .
N5 C6 1.492(12) .
N5 H5A 0.8900 .
N5 H5B 0.8900 .
N6 C19 1.477(13) .
N6 H6A 0.8900 .
N6 H6B 0.8900 .
N7 C28 1.469(14) .
N7 H7A 0.8900 .
N7 H7B 0.8900 .
N8 C11 1.464(13) .
N8 H8A 0.8900 .
N8 H8B 0.8900 .
C1 H1C 0.9600 .
C1 H1D 0.9600 .
C1 H1E 0.9600 .
C2 H2C 0.9600 .
C2 H2D 0.9600 .
C2 H2E 0.9600 .
C3 H3C 0.9600 .
C3 H3D 0.9600 .
C3 H3E 0.9600 .
C4 H4C 0.9600 .
C4 H4D 0.9600 .
C4 H4E 0.9600 .
C5 C6 1.480(14) .
C5 C10 1.519(14) .
C5 H5C 0.9800 .
C6 C7 1.477(14) .
C6 H6C 0.9800 .
C7 C15 1.516(16) .
C7 H7C 0.9700 .
C7 H7D 0.9700 .
C8 C27 1.457(18) .
C8 C23 1.460(16) .
C8 H8C 0.9700 .
C8 H8D 0.9700 .
C9 C24 1.511(17) .
C9 C18 1.518(16) .
C9 H9A 0.9700 .
C9 H9B 0.9700 .
C10 C13 1.544(16) .
C10 H10A 0.9700 .
C10 H10B 0.9700 .
C11 C18 1.398(17) .
C11 C12 1.452(15) .
C12 C22 1.508(16) .
C12 H12A 0.9700 .
C12 H12B 0.9700 .
C13 C15 1.496(17) .
C13 H13A 0.9700 .
C13 H13B 0.9700 .
C14 C28 1.443(17) .
C14 C17 1.488(16) .
C14 H14A 0.9700 .
C14 H14B 0.9700 .
C15 H15A 0.9700 .
C15 H15B 0.9700 .
C16 C25 1.511(18) .
C16 C20 1.514(16) .
C16 H16A 0.9700 .
C16 H16B 0.9700 .
C17 C27 1.431(19) .
C17 H17A 0.9700 .
C17 H17B 0.9700 .
C18 H18A 0.9800 .
C19 C20 1.415(17) .
C19 C21 1.451(17) .
C20 H20A 0.9800 .
C21 C26 1.504(19) .
C21 H21A 0.9700 .
C21 H21B 0.9700 .
C22 C24 1.44(2) .
C22 H22A 0.9700 .
C22 H22B 0.9700 .
C23 C28 1.411(18) .
C24 H24A 0.9700 .
C24 H24B 0.9700 .
C25 C26 1.44(2) .
C25 H25A 0.9700 .
C25 H25B 0.9700 .
C26 H26A 0.9700 .
C26 H26B 0.9700 .
C27 H27A 0.9700 .
C27 H27B 0.9700 .
O4A C4A 1.525(17) .
O1W C4A 1.21(3) 2_676
O5A C5A 1.439(18) .
